data_7056812
loop_
_publ_author_name
'Chen, Sihuai'
'Mereacre, Valeriu'
'Zhao, Zhiying'
'Zhang, Wanwan'
'He, Zhangzhen'

_publ_section_title
;
 Synthesis, structures and magnetic properties of linear {CoII2LnIII2}
 coordination clusters
;
_journal_issue 2
_journal_name_full 'New Journal of Chemistry'
_journal_page_first 1284
_journal_paper_doi 10.1039/C7NJ04022A
_journal_volume 42
_journal_year 2018
_chemical_formula_moiety 'C66 H64 Co2 Dy2 N2 O20'
_chemical_formula_sum 'C66 H64 Co2 Dy2 N2 O20'
_chemical_formula_weight 1648.05
_space_group_crystal_system monoclinic
_space_group_IT_number 14
_space_group_name_Hall '-P 2ybc'
_space_group_name_H-M_alt 'P 1 21/c 1'
_symmetry_space_group_name_Hall '-P 2ybc'
_symmetry_space_group_name_H-M 'P 1 21/c 1'
_atom_sites_solution_hydrogens mixed
_atom_sites_solution_primary direct
_audit_creation_date 2017-08-10
_audit_creation_method
;
Olex2 1.2
(compiled 2017.07.20 svn.r3457 for OlexSys, GUI svn.r5370)
;
_audit_update_record
;
2017-12-13 deposited with the CCDC.
2017-12-13 downloaded from the CCDC.
;
_cell_angle_alpha 90
_cell_angle_beta 113.435(2)
_cell_angle_gamma 90
_cell_formula_units_Z 2
_cell_length_a 12.513(2)
_cell_length_b 23.560(4)
_cell_length_c 12.192(2)
_cell_measurement_reflns_used 10577
_cell_measurement_temperature 293.1500
_cell_measurement_theta_max 27.4971
_cell_measurement_theta_min 2.0154
_cell_volume 3297.8(9)
_computing_cell_refinement 'CrystalClear (Rigaku Inc., 2008)'
_computing_data_collection 'CrystalClear (Rigaku Inc., 2008)'
_computing_data_reduction 'CrystalClear (Rigaku Inc., 2008)'
_computing_molecular_graphics 'Olex2 (Dolomanov et al., 2009)'
_computing_publication_material 'Olex2 (Dolomanov et al., 2009)'
_computing_structure_refinement 'ShelXL (Sheldrick, 2015)'
_computing_structure_solution
;
????
;
_diffrn_ambient_temperature 293.1500
_diffrn_detector_area_resol_mean 28.5714
_diffrn_measured_fraction_theta_full 0.991
_diffrn_measured_fraction_theta_max 0.991
_diffrn_measurement_details
;
scan:
    Number of images: 360
               Slice: -118.0000 - 62.0000
         Image width: 0.5000
            Exp time: 8.0000
       Rotation axis: Omega
               Omega: 0.0000
                 Chi: 45.0000
                 Phi: 180.0000
                 XTD: 50.1411
              2theta: -27.5896
scan:
    Number of images: 280
               Slice: -118.0000 - 22.0000
         Image width: 0.5000
            Exp time: 8.0000
       Rotation axis: Omega
               Omega: 0.0000
                 Chi: 45.0000
                 Phi: 90.0000
                 XTD: 50.1411
              2theta: -27.5896
scan:
    Number of images: 160
               Slice: -118.0000 - -38.0000
         Image width: 0.5000
            Exp time: 8.0000
       Rotation axis: Omega
               Omega: 0.0000
                 Chi: 45.0000
                 Phi: 0.0000
                 XTD: 50.1411
              2theta: -27.5896
;
_diffrn_measurement_device
;
Saturn724+ (2x2 bin mode)
;
_diffrn_measurement_device_details
;
AFC10: Fixed Chi 2 circle
;
_diffrn_measurement_device_type
;
Saturn724+ (2x2 bin mode)
;
_diffrn_measurement_method CCD_Profile_fitting
_diffrn_orient_matrix_type d*Trek
_diffrn_orient_matrix_UB_11 0.0498
_diffrn_orient_matrix_UB_12 0.0081
_diffrn_orient_matrix_UB_13 -0.0738
_diffrn_orient_matrix_UB_21 0.0351
_diffrn_orient_matrix_UB_22 -0.0064
_diffrn_orient_matrix_UB_23 0.0230
_diffrn_orient_matrix_UB_31 0.0132
_diffrn_orient_matrix_UB_32 -0.0755
_diffrn_orient_matrix_UB_33 -0.0413
_diffrn_radiation_detector CCD
_diffrn_radiation_monochromator Confocal
_diffrn_radiation_type MoK\a
_diffrn_radiation_wavelength 0.71073
_diffrn_reflns_av_R_equivalents 0.0207
_diffrn_reflns_av_unetI/netI 0.0198
_diffrn_reflns_Laue_measured_fraction_full 0.991
_diffrn_reflns_Laue_measured_fraction_max 0.991
_diffrn_reflns_limit_h_max 15
_diffrn_reflns_limit_h_min -15
_diffrn_reflns_limit_k_max 28
_diffrn_reflns_limit_k_min -29
_diffrn_reflns_limit_l_max 15
_diffrn_reflns_limit_l_min -15
_diffrn_reflns_number 23401
_diffrn_reflns_point_group_measured_fraction_full 0.991
_diffrn_reflns_point_group_measured_fraction_max 0.991
_diffrn_reflns_theta_full 25.242
_diffrn_reflns_theta_max 26.372
_diffrn_reflns_theta_min 2.511
_diffrn_source 'Sealed Tube'
_diffrn_source_current 16.0000
_diffrn_source_power 0.8000
_diffrn_source_voltage 50.0000
_exptl_absorpt_coefficient_mu 2.808
_exptl_absorpt_correction_T_max 1.0000
_exptl_absorpt_correction_T_min 0.8151
_exptl_absorpt_correction_type multi-scan
_exptl_absorpt_process_details
;
    Higashi, T. (1995). Program for Absorption Correction.
    Rigaku Corporation, Tokyo, Japan.
;
_exptl_crystal_colour Pink
_exptl_crystal_density_diffrn 1.660
_exptl_crystal_description Prism
_exptl_crystal_F_000 1640
_exptl_crystal_size_max 0.15
_exptl_crystal_size_mid 0.10
_exptl_crystal_size_min 0.10
_refine_diff_density_max 1.901
_refine_diff_density_min -0.748
_refine_diff_density_rms 0.093
_refine_ls_extinction_method none
_refine_ls_goodness_of_fit_ref 1.083
_refine_ls_hydrogen_treatment mixed
_refine_ls_matrix_type full
_refine_ls_number_parameters 420
_refine_ls_number_reflns 6676
_refine_ls_number_restraints 0
_refine_ls_restrained_S_all 1.083
_refine_ls_R_factor_all 0.0278
_refine_ls_R_factor_gt 0.0261
_refine_ls_shift/su_max 0.002
_refine_ls_shift/su_mean 0.000
_refine_ls_structure_factor_coef Fsqd
_refine_ls_weighting_details 'w=1/[\s^2^(Fo^2^)+(0.0431P)^2^+2.8400P] where P=(Fo^2^+2Fc^2^)/3'
_refine_ls_weighting_scheme calc
_refine_ls_wR_factor_gt 0.0739
_refine_ls_wR_factor_ref 0.0748
_reflns_Friedel_coverage 0.000
_reflns_number_gt 6219
_reflns_number_total 6676
_reflns_threshold_expression 'I > 2\s(I)'
_cod_data_source_file c7nj04022a2.cif
_cod_data_source_block Co2Dy2
_cod_depositor_comments
;
The following automatic conversions were performed:

'_exptl_absorpt_correction_type' value 'Multi-scan' changed to
'multi-scan' according to
/home/data/users/saulius/crontab/automatic-downloads/rss-feeds/RSC/lib/dictionaries/cif_core.dic
dictionary named 'cif_core.dic' version 2.4.2 from 2011-04-26.

Automatic conversion script
Id: cif_fix_values 4973 2017-02-22 13:04:09Z antanas 

 Adding full bibliography for 7056812--7056814.cif.
;
_cod_database_code 7056812
_shelx_shelxl_version_number 2014/7
_shelx_space_group_comment
;
The symmetry employed for this shelxl refinement is uniquely defined
by the following loop, which should always be used as a source of
symmetry information in preference to the above space-group names.
They are only intended as comments.
;
_diffrn_number_total 7681
_olex2_refinement_description
;
1. Others
 Fixed Uiso: H3(0.054) H4(0.075) H5(0.078) H6(0.072) H7(0.056) H10(0.051)
 H11(0.07) H12(0.078) H13(0.076) H14(0.056) H16(0.056) H18(0.055) H19(0.065)
 H20(0.064) H21(0.069) H24(0.059) H25(0.089) H26(0.097) H27(0.085) H28(0.059)
 H29A(0.061) H29B(0.061) H30A(0.043) H30B(0.043) H31A(0.062) H31B(0.062)
 H32A(0.049) H32B(0.049) H33A(0.097) H33B(0.097) H33C(0.097)
 Fixed X: H3(0.7186) H4(0.8708) H5(1.0417) H6(1.0594) H7(0.9059) H10(0.6311)
 H11(0.6959) H12(0.7461) H13(0.7333) H14(0.6701) H16(0.4317) H18(0.4206)
 H19(0.3279) H20(0.2958) H21(0.3493) H24(0.824) H25(0.955) H26(1.0942)
 H27(1.1036) H28(0.9715) H29A(0.7771) H29B(0.7878) H30A(0.6031) H30B(0.5835)
 H31A(0.82) H31B(0.6885) H32A(0.6952) H32B(0.7897) H33A(0.9172) H33B(0.9476)
 H33C(0.9317)
 Fixed Y: H3(-0.1121) H4(-0.1647) H5(-0.1729) H6(-0.1303) H7(-0.0777)
 H10(0.113) H11(0.1929) H12(0.2727) H13(0.2721) H14(0.1918) H16(0.2)
 H18(0.1885) H19(0.2751) H20(0.3263) H21(0.289) H24(0.1153) H25(0.1719)
 H26(0.2215) H27(0.217) H28(0.1616) H29A(-0.1057) H29B(-0.0566) H30A(-0.0913)
 H30B(-0.0886) H31A(-0.0727) H31B(-0.0778) H32A(-0.0205) H32B(0.019)
 H33A(0.0065) H33B(-0.0503) H33C(0.0058)
 Fixed Z: H3(0.4112) H4(0.4045) H5(0.571) H6(0.7492) H7(0.7567) H10(0.2527)
 H11(0.1898) H12(0.309) H13(0.4909) H14(0.5569) H16(0.6562) H18(0.9788)
 H19(0.9485) H20(0.7772) H21(0.6322) H24(0.708) H25(0.6685) H26(0.8189)
 H27(1.011) H28(1.0531) H29A(0.9892) H29B(0.9072) H30A(0.816) H30B(0.9352)
 H31A(1.2131) H31B(1.1251) H32A(1.283) H32B(1.2672) H33A(1.0392) H33B(1.112)
 H33C(1.173)
;
_olex2_submission_special_instructions 'No special instructions were received'

loop_
_space_group_symop_operation_xyz
'x, y, z'
'-x, y+1/2, -z+1/2'
'-x, -y, -z'
'x, -y-1/2, z-1/2'

loop_
_atom_site_label
_atom_site_type_symbol
_atom_site_fract_x
_atom_site_fract_y
_atom_site_fract_z
_atom_site_U_iso_or_equiv
_atom_site_adp_type
_atom_site_occupancy
_atom_site_site_symmetry_order
_atom_site_calc_flag
_atom_site_refinement_flags_posn
Dy1 Dy 0.55810(2) 0.02748(2) 0.67290(2) 0.02495(6) Uani 1 1 d .
Co1 Co 0.65881(3) 0.04349(2) 0.98568(3) 0.02839(9) Uani 1 1 d .
O1 O 0.7107(2) -0.03198(10) 0.6856(2) 0.0457(6) Uani 1 1 d .
O2 O 0.6110(2) -0.04505(11) 0.4938(2) 0.0454(6) Uani 1 1 d .
O3 O 0.6190(2) 0.08696(10) 0.55969(19) 0.0415(5) Uani 1 1 d .
O4 O 0.4526(2) -0.05579(10) 0.62868(19) 0.0413(5) Uani 1 1 d .
O5 O 0.5408(2) 0.10852(9) 0.93988(19) 0.0386(5) Uani 1 1 d .
O6 O 0.4819(2) 0.10078(10) 0.7429(2) 0.0430(6) Uani 1 1 d .
O7 O 0.7966(2) 0.09847(10) 1.0121(2) 0.0438(5) Uani 1 1 d .
O8 O 0.7212(2) 0.07022(11) 0.8260(2) 0.0467(6) Uani 1 1 d .
O9 O 0.6315(2) 0.02823(9) 1.13736(19) 0.0350(5) Uani 1 1 d .
O10 O 0.57306(18) -0.01370(9) 0.85857(17) 0.0283(4) Uani 1 1 d .
N1 N 0.7815(2) -0.02762(11) 1.0614(2) 0.0337(6) Uani 1 1 d .
C1 C 0.6997(3) -0.05339(13) 0.5872(3) 0.0337(6) Uani 1 1 d .
C2 C 0.7967(3) -0.08888(13) 0.5832(3) 0.0338(6) Uani 1 1 d .
C3 C 0.7871(3) -0.11541(16) 0.4793(3) 0.0450(8) Uani 1 1 d .
H3 H 0.7186 -0.1121 0.4112 0.054 Uiso 1 1 calc R
C4 C 0.8783(4) -0.14687(19) 0.4753(4) 0.0624(11) Uani 1 1 d .
H4 H 0.8708 -0.1647 0.4045 0.075 Uiso 1 1 calc R
C5 C 0.9800(4) -0.15212(19) 0.5747(4) 0.0649(12) Uani 1 1 d .
H5 H 1.0417 -0.1729 0.5710 0.078 Uiso 1 1 calc R
C6 C 0.9909(3) -0.1264(2) 0.6812(4) 0.0596(11) Uani 1 1 d .
H6 H 1.0594 -0.1303 0.7492 0.072 Uiso 1 1 calc R
C7 C 0.8992(3) -0.09489(17) 0.6856(3) 0.0470(8) Uani 1 1 d .
H7 H 0.9059 -0.0777 0.7567 0.056 Uiso 1 1 calc R
C8 C 0.6001(3) 0.09165(13) 0.4506(3) 0.0326(6) Uani 1 1 d .
C9 C 0.6441(3) 0.14407(13) 0.4116(3) 0.0328(6) Uani 1 1 d .
C10 C 0.6520(3) 0.14500(15) 0.3014(3) 0.0424(8) Uani 1 1 d .
H10 H 0.6311 0.1130 0.2527 0.051 Uiso 1 1 calc R
C11 C 0.6903(4) 0.19270(18) 0.2636(4) 0.0583(10) Uani 1 1 d .
H11 H 0.6959 0.1929 0.1898 0.070 Uiso 1 1 calc R
C12 C 0.7205(4) 0.24027(18) 0.3348(4) 0.0648(12) Uani 1 1 d .
H12 H 0.7461 0.2727 0.3090 0.078 Uiso 1 1 calc R
C13 C 0.7128(4) 0.23983(17) 0.4430(4) 0.0630(12) Uani 1 1 d .
H13 H 0.7333 0.2721 0.4909 0.076 Uiso 1 1 calc R
C14 C 0.6748(3) 0.19182(15) 0.4827(3) 0.0469(8) Uani 1 1 d .
H14 H 0.6701 0.1918 0.5569 0.056 Uiso 1 1 calc R
C15 C 0.4912(3) 0.12730(13) 0.8360(3) 0.0310(6) Uani 1 1 d .
C16 C 0.4127(4) 0.21538(15) 0.7163(3) 0.0468(9) Uani 1 1 d .
H16 H 0.4317 0.2000 0.6562 0.056 Uiso 1 1 calc R
C17 C 0.4353(3) 0.18478(14) 0.8203(2) 0.0310(6) Uani 1 1 d .
C18 C 0.4047(3) 0.20811(15) 0.9078(3) 0.0462(8) Uani 1 1 d .
H18 H 0.4206 0.1885 0.9788 0.055 Uiso 1 1 calc R
C19 C 0.3508(4) 0.26036(16) 0.8905(4) 0.0543(10) Uani 1 1 d .
H19 H 0.3279 0.2751 0.9485 0.065 Uiso 1 1 calc R
C20 C 0.3306(4) 0.29074(16) 0.7878(4) 0.0535(10) Uani 1 1 d .
H20 H 0.2958 0.3263 0.7772 0.064 Uiso 1 1 calc R
C21 C 0.3621(4) 0.26839(16) 0.7013(4) 0.0575(11) Uani 1 1 d .
H21 H 0.3493 0.2890 0.6322 0.069 Uiso 1 1 calc R
C22 C 0.7956(3) 0.09904(13) 0.9084(3) 0.0334(6) Uani 1 1 d .
C23 C 0.8834(3) 0.13323(13) 0.8838(3) 0.0348(7) Uani 1 1 d .
C24 C 0.8795(3) 0.13598(17) 0.7692(4) 0.0495(9) Uani 1 1 d .
H24 H 0.8240 0.1153 0.7080 0.059 Uiso 1 1 calc R
C25 C 0.9583(4) 0.1695(2) 0.7460(5) 0.0738(14) Uani 1 1 d .
H25 H 0.9550 0.1719 0.6685 0.089 Uiso 1 1 calc R
C26 C 1.0411(4) 0.1992(2) 0.8356(6) 0.0812(16) Uani 1 1 d .
H26 H 1.0942 0.2215 0.8189 0.097 Uiso 1 1 calc R
C27 C 1.0468(4) 0.19657(19) 0.9503(5) 0.0705(13) Uani 1 1 d .
H27 H 1.1036 0.2170 1.0110 0.085 Uiso 1 1 calc R
C28 C 0.9680(3) 0.16356(15) 0.9756(4) 0.0489(9) Uani 1 1 d .
H28 H 0.9715 0.1616 1.0531 0.059 Uiso 1 1 calc R
C29 C 0.7497(3) -0.06801(17) 0.9591(3) 0.0506(9) Uani 1 1 d .
H29A H 0.7771 -0.1057 0.9892 0.061 Uiso 1 1 calc R
H29B H 0.7878 -0.0566 0.9072 0.061 Uiso 1 1 calc R
C30 C 0.6202(3) -0.06963(13) 0.8887(3) 0.0362(7) Uani 1 1 d .
H30A H 0.6031 -0.0913 0.8160 0.043 Uiso 1 1 calc R
H30B H 0.5835 -0.0886 0.9352 0.043 Uiso 1 1 calc R
C31 C 0.7535(4) -0.05170(18) 1.1583(3) 0.0519(9) Uani 1 1 d .
H31A H 0.8200 -0.0727 1.2131 0.062 Uiso 1 1 calc R
H31B H 0.6885 -0.0778 1.1251 0.062 Uiso 1 1 calc R
C32 C 0.7223(3) -0.00465(16) 1.2251(3) 0.0405(7) Uani 1 1 d .
H32A H 0.6952 -0.0205 1.2830 0.049 Uiso 1 1 calc R
H32B H 0.7897 0.0190 1.2672 0.049 Uiso 1 1 calc R
C33 C 0.9050(3) -0.0154(2) 1.0997(5) 0.0650(12) Uani 1 1 d .
H33A H 0.9172 0.0065 1.0392 0.097 Uiso 1 1 calc GR
H33B H 0.9476 -0.0503 1.1120 0.097 Uiso 1 1 calc GR
H33C H 0.9317 0.0058 1.1730 0.097 Uiso 1 1 calc GR
H9 H 0.562(4) 0.0223(15) 1.139(4) 0.047(11) Uiso 1 1 d .

loop_
_atom_site_aniso_label
_atom_site_aniso_U_11
_atom_site_aniso_U_22
_atom_site_aniso_U_33
_atom_site_aniso_U_23
_atom_site_aniso_U_13
_atom_site_aniso_U_12
Dy1 0.03068(9) 0.02539(9) 0.02133(8) -0.00199(4) 0.01304(6) -0.00254(5)
Co1 0.0315(2) 0.0306(2) 0.02403(19) 0.00079(15) 0.01206(15) 0.00187(16)
O1 0.0440(14) 0.0559(16) 0.0423(14) -0.0084(10) 0.0223(11) 0.0077(11)
O2 0.0337(12) 0.0503(14) 0.0462(14) 0.0058(11) 0.0096(10) 0.0068(11)
O3 0.0521(14) 0.0448(13) 0.0279(11) 0.0003(9) 0.0163(10) -0.0188(11)
O4 0.0544(14) 0.0367(13) 0.0325(11) -0.0035(9) 0.0170(10) -0.0170(11)
O5 0.0509(13) 0.0364(12) 0.0313(11) 0.0057(9) 0.0195(10) 0.0144(10)
O6 0.0592(15) 0.0368(13) 0.0335(12) -0.0026(9) 0.0190(11) 0.0151(11)
O7 0.0498(14) 0.0444(14) 0.0388(13) -0.0037(10) 0.0192(11) -0.0092(11)
O8 0.0453(13) 0.0483(15) 0.0401(13) -0.0074(11) 0.0105(10) -0.0170(11)
O9 0.0351(12) 0.0455(14) 0.0279(11) 0.0059(8) 0.0164(9) 0.0072(9)
O10 0.0353(11) 0.0265(10) 0.0246(10) 0.0016(8) 0.0136(8) 0.0026(8)
N1 0.0283(13) 0.0415(16) 0.0323(14) 0.0045(10) 0.0132(11) 0.0060(10)
C1 0.0327(15) 0.0328(17) 0.0382(16) 0.0020(12) 0.0169(13) -0.0003(12)
C2 0.0326(15) 0.0354(17) 0.0354(15) 0.0009(12) 0.0158(12) 0.0015(12)
C3 0.0483(19) 0.050(2) 0.0358(17) -0.0030(15) 0.0154(15) 0.0088(16)
C4 0.068(3) 0.069(3) 0.055(2) -0.010(2) 0.030(2) 0.017(2)
C5 0.055(2) 0.066(3) 0.080(3) -0.001(2) 0.034(2) 0.026(2)
C6 0.0378(19) 0.076(3) 0.058(2) 0.004(2) 0.0119(17) 0.0156(19)
C7 0.0367(17) 0.061(2) 0.0398(18) -0.0053(16) 0.0119(14) 0.0047(16)
C8 0.0342(15) 0.0313(16) 0.0330(15) 0.0001(12) 0.0143(12) -0.0073(12)
C9 0.0337(15) 0.0322(16) 0.0327(15) 0.0023(12) 0.0133(12) -0.0065(12)
C10 0.051(2) 0.0429(19) 0.0381(17) -0.0013(14) 0.0225(15) -0.0112(15)
C11 0.071(3) 0.062(3) 0.051(2) 0.0096(19) 0.034(2) -0.017(2)
C12 0.073(3) 0.050(2) 0.070(3) 0.012(2) 0.027(2) -0.027(2)
C13 0.087(3) 0.037(2) 0.063(3) -0.0066(18) 0.027(2) -0.022(2)
C14 0.062(2) 0.0385(19) 0.0417(18) -0.0054(14) 0.0217(17) -0.0118(16)
C15 0.0350(15) 0.0307(15) 0.0315(15) -0.0006(12) 0.0178(12) 0.0014(12)
C16 0.071(2) 0.0407(19) 0.0365(18) 0.0053(14) 0.0302(17) 0.0141(17)
C17 0.0363(16) 0.0284(16) 0.0301(15) -0.0007(11) 0.0151(13) 0.0010(11)
C18 0.068(2) 0.042(2) 0.0372(18) 0.0033(14) 0.0302(17) 0.0124(17)
C19 0.079(3) 0.044(2) 0.051(2) -0.0015(16) 0.038(2) 0.0177(19)
C20 0.073(3) 0.0327(19) 0.058(2) 0.0014(16) 0.030(2) 0.0165(17)
C21 0.090(3) 0.043(2) 0.049(2) 0.0173(17) 0.037(2) 0.023(2)
C22 0.0308(15) 0.0277(15) 0.0387(16) 0.0003(12) 0.0106(12) 0.0010(12)
C23 0.0300(15) 0.0281(15) 0.0450(18) 0.0010(13) 0.0136(13) 0.0043(12)
C24 0.0429(19) 0.057(2) 0.052(2) 0.0030(17) 0.0234(17) 0.0003(17)
C25 0.061(3) 0.093(4) 0.083(3) 0.021(3) 0.046(3) 0.000(3)
C26 0.048(2) 0.079(3) 0.125(5) 0.029(3) 0.043(3) -0.008(2)
C27 0.043(2) 0.054(3) 0.098(4) 0.004(2) 0.011(2) -0.0157(19)
C28 0.0375(18) 0.041(2) 0.058(2) -0.0012(16) 0.0086(16) -0.0056(15)
C29 0.059(2) 0.050(2) 0.047(2) 0.0073(16) 0.0257(17) 0.0197(18)
C30 0.0475(18) 0.0292(16) 0.0315(15) 0.0019(12) 0.0152(13) 0.0058(13)
C31 0.050(2) 0.061(2) 0.044(2) 0.0124(17) 0.0167(16) 0.0094(18)
C32 0.0429(18) 0.050(2) 0.0262(15) 0.0047(14) 0.0114(13) 0.0048(15)
C33 0.038(2) 0.067(3) 0.092(3) 0.011(2) 0.028(2) 0.0112(19)

loop_
_atom_type_symbol
_atom_type_description
_atom_type_scat_dispersion_real
_atom_type_scat_dispersion_imag
_atom_type_scat_source
C C 0.0033 0.0016 'International Tables Vol C Tables 4.2.6.8 and 6.1.1.4'
H H 0.0000 0.0000 'International Tables Vol C Tables 4.2.6.8 and 6.1.1.4'
Co Co 0.3494 0.9721 'International Tables Vol C Tables 4.2.6.8 and 6.1.1.4'
Dy Dy -0.1892 4.4098 'International Tables Vol C Tables 4.2.6.8 and 6.1.1.4'
N N 0.0061 0.0033 'International Tables Vol C Tables 4.2.6.8 and 6.1.1.4'
O O 0.0106 0.0060 'International Tables Vol C Tables 4.2.6.8 and 6.1.1.4'

loop_
_geom_angle_atom_site_label_1
_geom_angle_atom_site_label_2
_geom_angle_atom_site_label_3
_geom_angle
_geom_angle_site_symmetry_1
_geom_angle_site_symmetry_3
O1 Dy1 O8 77.08(9) . .
O1 Dy1 O10 86.54(8) . .
O2 Dy1 O1 127.32(9) 3_656 .
O2 Dy1 O8 144.53(9) 3_656 .
O2 Dy1 O10 126.99(8) 3_656 .
O3 Dy1 O1 87.01(9) . .
O3 Dy1 O2 76.65(9) . 3_656
O3 Dy1 O4 132.36(8) . .
O3 Dy1 O8 80.03(8) . .
O3 Dy1 O10 153.15(7) . .
O4 Dy1 O1 83.19(9) . .
O4 Dy1 O2 73.06(9) . 3_656
O4 Dy1 O8 141.09(8) . .
O4 Dy1 O10 72.50(7) . .
O6 Dy1 O1 151.76(9) . .
O6 Dy1 O2 79.75(9) . 3_656
O6 Dy1 O3 92.89(9) . .
O6 Dy1 O4 116.32(9) . .
O6 Dy1 O8 75.11(9) . .
O6 Dy1 O10 80.89(8) . .
O8 Dy1 O10 73.13(8) . .
O5 Co1 O7 92.28(10) . .
O5 Co1 N1 170.95(9) . .
O7 Co1 N1 90.69(10) . .
O9 Co1 O5 90.95(9) . .
O9 Co1 O7 113.40(10) . .
O9 Co1 N1 80.03(9) . .
O10 Co1 O5 100.69(9) . .
O10 Co1 O7 133.86(9) . .
O10 Co1 O9 110.47(9) . .
O10 Co1 N1 83.29(9) . .
C1 O1 Dy1 113.8(2) . .
C1 O2 Dy1 176.9(2) . 3_656
C8 O3 Dy1 136.0(2) . .
C8 O4 Dy1 146.1(2) 3_656 .
C15 O5 Co1 123.8(2) . .
C15 O6 Dy1 143.6(2) . .
C22 O7 Co1 100.08(19) . .
C22 O8 Dy1 170.3(2) . .
Co1 O9 H9 124(3) . .
C32 O9 Co1 113.69(19) . .
C32 O9 H9 113(3) . .
Co1 O10 Dy1 105.87(9) . .
C30 O10 Dy1 118.92(17) . .
C30 O10 Co1 112.34(17) . .
C29 N1 Co1 102.96(19) . .
C31 N1 Co1 106.2(2) . .
C31 N1 C29 110.8(3) . .
C33 N1 Co1 117.1(2) . .
C33 N1 C29 106.9(3) . .
C33 N1 C31 112.4(3) . .
O1 C1 C2 118.3(3) . .
O2 C1 O1 121.8(3) . .
O2 C1 C2 119.9(3) . .
C3 C2 C1 120.8(3) . .
C3 C2 C7 119.3(3) . .
C7 C2 C1 119.9(3) . .
C2 C3 H3 119.7 . .
C2 C3 C4 120.5(3) . .
C4 C3 H3 119.7 . .
C3 C4 H4 119.7 . .
C5 C4 C3 120.5(4) . .
C5 C4 H4 119.7 . .
C4 C5 H5 120.0 . .
C4 C5 C6 119.9(4) . .
C6 C5 H5 120.0 . .
C5 C6 H6 120.2 . .
C7 C6 C5 119.6(4) . .
C7 C6 H6 120.2 . .
C2 C7 H7 120.0 . .
C6 C7 C2 120.1(3) . .
C6 C7 H7 120.0 . .
O3 C8 C9 117.8(3) . .
O4 C8 O3 125.0(3) 3_656 .
O4 C8 C9 117.1(3) 3_656 .
C10 C9 C8 119.7(3) . .
C14 C9 C8 121.1(3) . .
C14 C9 C10 119.2(3) . .
C9 C10 H10 119.7 . .
C11 C10 C9 120.5(3) . .
C11 C10 H10 119.7 . .
C10 C11 H11 120.0 . .
C10 C11 C12 120.0(4) . .
C12 C11 H11 120.0 . .
C11 C12 H12 120.1 . .
C13 C12 C11 119.9(4) . .
C13 C12 H12 120.1 . .
C12 C13 H13 119.6 . .
C12 C13 C14 120.7(4) . .
C14 C13 H13 119.6 . .
C9 C14 C13 119.6(3) . .
C9 C14 H14 120.2 . .
C13 C14 H14 120.2 . .
O5 C15 O6 124.6(3) . .
O5 C15 C17 117.9(3) . .
O6 C15 C17 117.5(3) . .
C17 C16 H16 119.7 . .
C21 C16 H16 119.7 . .
C21 C16 C17 120.5(3) . .
C16 C17 C15 120.0(3) . .
C18 C17 C15 121.2(3) . .
C18 C17 C16 118.7(3) . .
C17 C18 H18 119.8 . .
C19 C18 C17 120.4(3) . .
C19 C18 H18 119.8 . .
C18 C19 H19 119.8 . .
C20 C19 C18 120.4(3) . .
C20 C19 H19 119.8 . .
C19 C20 H20 120.1 . .
C21 C20 C19 119.7(3) . .
C21 C20 H20 120.1 . .
C16 C21 H21 119.9 . .
C20 C21 C16 120.2(3) . .
C20 C21 H21 119.9 . .
O7 C22 O8 120.2(3) . .
O7 C22 C23 119.7(3) . .
O8 C22 C23 120.1(3) . .
C24 C23 C22 119.9(3) . .
C24 C23 C28 119.9(3) . .
C28 C23 C22 120.2(3) . .
C23 C24 H24 120.2 . .
C25 C24 C23 119.7(4) . .
C25 C24 H24 120.2 . .
C24 C25 H25 119.8 . .
C26 C25 C24 120.5(5) . .
C26 C25 H25 119.8 . .
C25 C26 H26 119.7 . .
C25 C26 C27 120.6(4) . .
C27 C26 H26 119.7 . .
C26 C27 H27 120.0 . .
C26 C27 C28 119.9(4) . .
C28 C27 H27 120.0 . .
C23 C28 H28 120.3 . .
C27 C28 C23 119.4(4) . .
C27 C28 H28 120.3 . .
N1 C29 H29A 109.4 . .
N1 C29 H29B 109.4 . .
N1 C29 C30 111.3(3) . .
H29A C29 H29B 108.0 . .
C30 C29 H29A 109.4 . .
C30 C29 H29B 109.4 . .
O10 C30 C29 111.4(3) . .
O10 C30 H30A 109.4 . .
O10 C30 H30B 109.4 . .
C29 C30 H30A 109.4 . .
C29 C30 H30B 109.4 . .
H30A C30 H30B 108.0 . .
N1 C31 H31A 109.6 . .
N1 C31 H31B 109.6 . .
N1 C31 C32 110.1(3) . .
H31A C31 H31B 108.2 . .
C32 C31 H31A 109.6 . .
C32 C31 H31B 109.6 . .
O9 C32 C31 106.8(3) . .
O9 C32 H32A 110.4 . .
O9 C32 H32B 110.4 . .
C31 C32 H32A 110.4 . .
C31 C32 H32B 110.4 . .
H32A C32 H32B 108.6 . .
N1 C33 H33A 109.5 . .
N1 C33 H33B 109.5 . .
N1 C33 H33C 109.5 . .
H33A C33 H33B 109.5 . .
H33A C33 H33C 109.5 . .
H33B C33 H33C 109.5 . .

loop_
_geom_bond_atom_site_label_1
_geom_bond_atom_site_label_2
_geom_bond_distance
_geom_bond_site_symmetry_2
Dy1 O1 2.323(2) .
Dy1 O2 2.315(2) 3_656
Dy1 O3 2.299(2) .
Dy1 O4 2.305(2) .
Dy1 O6 2.295(2) .
Dy1 O8 2.374(2) .
Dy1 O10 2.4008(19) .
Co1 O5 2.045(2) .
Co1 O7 2.077(2) .
Co1 O9 2.042(2) .
Co1 O10 2.011(2) .
Co1 N1 2.211(2) .
O1 C1 1.257(4) .
O2 Dy1 2.315(2) 3_656
O2 C1 1.250(4) .
O3 C8 1.260(4) .
O4 C8 1.255(4) 3_656
O5 C15 1.249(4) .
O6 C15 1.260(4) .
O7 C22 1.259(4) .
O8 C22 1.263(4) .
O9 C32 1.438(4) .
O9 H9 0.89(5) .
O10 C30 1.431(4) .
N1 C29 1.492(5) .
N1 C31 1.473(5) .
N1 C33 1.455(5) .
C1 C2 1.490(4) .
C2 C3 1.375(5) .
C2 C7 1.396(5) .
C3 H3 0.9300 .
C3 C4 1.378(5) .
C4 H4 0.9300 .
C4 C5 1.371(6) .
C5 H5 0.9300 .
C5 C6 1.389(6) .
C6 H6 0.9300 .
C6 C7 1.386(5) .
C7 H7 0.9300 .
C8 O4 1.255(4) 3_656
C8 C9 1.504(4) .
C9 C10 1.385(4) .
C9 C14 1.379(5) .
C10 H10 0.9300 .
C10 C11 1.372(5) .
C11 H11 0.9300 .
C11 C12 1.375(6) .
C12 H12 0.9300 .
C12 C13 1.360(6) .
C13 H13 0.9300 .
C13 C14 1.387(5) .
C14 H14 0.9300 .
C15 C17 1.501(4) .
C16 H16 0.9300 .
C16 C17 1.387(4) .
C16 C21 1.379(5) .
C17 C18 1.382(4) .
C18 H18 0.9300 .
C18 C19 1.379(5) .
C19 H19 0.9300 .
C19 C20 1.375(5) .
C20 H20 0.9300 .
C20 C21 1.369(5) .
C21 H21 0.9300 .
C22 C23 1.485(4) .
C23 C24 1.381(5) .
C23 C28 1.394(5) .
C24 H24 0.9300 .
C24 C25 1.378(6) .
C25 H25 0.9300 .
C25 C26 1.362(8) .
C26 H26 0.9300 .
C26 C27 1.373(7) .
C27 H27 0.9300 .
C27 C28 1.383(6) .
C28 H28 0.9300 .
C29 H29A 0.9700 .
C29 H29B 0.9700 .
C29 C30 1.502(5) .
C30 H30A 0.9700 .
C30 H30B 0.9700 .
C31 H31A 0.9700 .
C31 H31B 0.9700 .
C31 C32 1.516(5) .
C32 H32A 0.9700 .
C32 H32B 0.9700 .
C33 H33A 0.9600 .
C33 H33B 0.9600 .
C33 H33C 0.9600 .

loop_
_geom_torsion_atom_site_label_1
_geom_torsion_atom_site_label_2
_geom_torsion_atom_site_label_3
_geom_torsion_atom_site_label_4
_geom_torsion
_geom_torsion_site_symmetry_1
_geom_torsion_site_symmetry_4
Dy1 O1 C1 O2 -3.5(4) . .
Dy1 O1 C1 C2 175.6(2) . .
Dy1 O3 C8 O4 -10.3(5) . 3_656
Dy1 O3 C8 C9 169.8(2) . .
Dy1 O6 C15 O5 -19.6(6) . .
Dy1 O6 C15 C17 162.4(3) . .
Dy1 O10 C30 C29 91.0(3) . .
Co1 O5 C15 O6 19.7(5) . .
Co1 O5 C15 C17 -162.3(2) . .
Co1 O7 C22 O8 0.2(3) . .
Co1 O7 C22 C23 -179.0(2) . .
Co1 O9 C32 C31 -42.5(3) . .
Co1 O10 C30 C29 -33.4(3) . .
Co1 N1 C29 C30 -38.3(3) . .
Co1 N1 C31 C32 -38.0(3) . .
O1 C1 C2 C3 177.1(3) . .
O1 C1 C2 C7 -3.7(5) . .
O2 C1 C2 C3 -3.8(5) . .
O2 C1 C2 C7 175.4(3) . .
O3 C8 C9 C10 163.8(3) . .
O3 C8 C9 C14 -17.5(5) . .
O4 C8 C9 C10 -16.0(5) 3_656 .
O4 C8 C9 C14 162.7(3) 3_656 .
O5 C15 C17 C16 159.3(3) . .
O5 C15 C17 C18 -21.1(5) . .
O6 C15 C17 C16 -22.5(5) . .
O6 C15 C17 C18 157.0(3) . .
O7 C22 C23 C24 -177.2(3) . .
O7 C22 C23 C28 1.4(5) . .
O8 C22 C23 C24 3.5(5) . .
O8 C22 C23 C28 -177.9(3) . .
N1 C29 C30 O10 49.8(4) . .
N1 C31 C32 O9 53.5(4) . .
C1 C2 C3 C4 178.2(4) . .
C1 C2 C7 C6 -178.0(4) . .
C2 C3 C4 C5 -0.1(7) . .
C3 C2 C7 C6 1.3(6) . .
C3 C4 C5 C6 1.1(7) . .
C4 C5 C6 C7 -0.8(7) . .
C5 C6 C7 C2 -0.3(7) . .
C7 C2 C3 C4 -1.1(6) . .
C8 C9 C10 C11 179.0(3) . .
C8 C9 C14 C13 -178.7(4) . .
C9 C10 C11 C12 -0.5(6) . .
C10 C9 C14 C13 0.0(6) . .
C10 C11 C12 C13 0.3(7) . .
C11 C12 C13 C14 0.0(8) . .
C12 C13 C14 C9 -0.2(7) . .
C14 C9 C10 C11 0.3(5) . .
C15 C17 C18 C19 -178.3(4) . .
C16 C17 C18 C19 1.2(6) . .
C17 C16 C21 C20 -1.8(7) . .
C17 C18 C19 C20 -2.4(7) . .
C18 C19 C20 C21 1.4(7) . .
C19 C20 C21 C16 0.7(7) . .
C21 C16 C17 C15 -179.5(4) . .
C21 C16 C17 C18 0.9(6) . .
C22 C23 C24 C25 177.5(4) . .
C22 C23 C28 C27 -178.0(3) . .
C23 C24 C25 C26 1.1(7) . .
C24 C23 C28 C27 0.6(5) . .
C24 C25 C26 C27 -0.5(8) . .
C25 C26 C27 C28 0.0(8) . .
C26 C27 C28 C23 0.0(7) . .
C28 C23 C24 C25 -1.1(6) . .
C29 N1 C31 C32 -149.2(3) . .
C31 N1 C29 C30 74.9(4) . .
C33 N1 C29 C30 -162.3(3) . .
C33 N1 C31 C32 91.3(4) . .
